data_7057397
loop_
_publ_author_name
'Chu, Xiao-Ya'
'Wang, Wen-Min'
'Nie, Yao-Yao'
'Cui, Jian-Zhong'
'Gao, Hong-Ling'

_publ_section_title
;
 Regulating the luminescent and magnetic properties of rare-earth
 complexes with \b-diketonate coligands
;
_journal_issue 14
_journal_name_full 'New Journal of Chemistry'
_journal_page_first 11417
_journal_paper_doi 10.1039/C8NJ01355A
_journal_volume 42
_journal_year 2018
_chemical_formula_moiety 'C52 H48 N6 O12 Tb2, C H4 O'
_chemical_formula_sum 'C53 H52 N6 O13 Tb2'
_chemical_formula_weight 1298.84
_space_group_crystal_system monoclinic
_space_group_IT_number 14
_space_group_name_Hall '-P 2yn'
_space_group_name_H-M_alt 'P 1 21/n 1'
_symmetry_space_group_name_Hall '-P 2yn'
_symmetry_space_group_name_H-M 'P 1 21/n 1'
_atom_sites_solution_hydrogens mixed
_atom_sites_solution_primary direct
_audit_creation_date 2017-01-12
_audit_creation_method
;
Olex2 1.2
(compiled 2017.01.04 svn.r3372 for OlexSys, GUI svn.r5289)
;
_audit_update_record
;
2018-04-30 deposited with the CCDC.
2018-05-08 downloaded from the CCDC.
;
_cell_angle_alpha 90
_cell_angle_beta 92.579(2)
_cell_angle_gamma 90
_cell_formula_units_Z 2
_cell_length_a 13.2673(14)
_cell_length_b 8.9523(9)
_cell_length_c 22.256(2)
_cell_measurement_reflns_used 7226
_cell_measurement_temperature 113(2)
_cell_measurement_theta_max 27.5
_cell_measurement_theta_min 3.1
_cell_volume 2640.7(5)
_computing_cell_refinement 'CrystalClear-SM Expert 2.1 b42'
_computing_data_collection 'CrystalClear-SM Expert 2.1 b42 (Rigaku, 2015)'
_computing_data_reduction 'CrystalClear-SM Expert 2.1 b42'
_computing_molecular_graphics 'Olex2 (Dolomanov et al., 2009)'
_computing_publication_material 'Olex2 (Dolomanov et al., 2009)'
_computing_structure_refinement 'ShelXL (Sheldrick, 2015)'
_computing_structure_solution 'ShelXS (Sheldrick, 2008)'
_diffrn_ambient_temperature 113.15
_diffrn_detector_area_resol_mean 5.814
_diffrn_measured_fraction_theta_full 0.997
_diffrn_measured_fraction_theta_max 0.997
_diffrn_measurement_device_type 'Bruker P4'
_diffrn_measurement_method '\w scans'
_diffrn_radiation_monochromator graphite
_diffrn_radiation_type MoK\a
_diffrn_radiation_wavelength 0.71073
_diffrn_reflns_av_R_equivalents 0.0229
_diffrn_reflns_av_unetI/netI 0.0126
_diffrn_reflns_Laue_measured_fraction_full 0.997
_diffrn_reflns_Laue_measured_fraction_max 0.997
_diffrn_reflns_limit_h_max 15
_diffrn_reflns_limit_h_min -15
_diffrn_reflns_limit_k_max 10
_diffrn_reflns_limit_k_min -10
_diffrn_reflns_limit_l_max 26
_diffrn_reflns_limit_l_min -26
_diffrn_reflns_number 27449
_diffrn_reflns_point_group_measured_fraction_full 0.997
_diffrn_reflns_point_group_measured_fraction_max 0.997
_diffrn_reflns_theta_full 25.019
_diffrn_reflns_theta_max 25.019
_diffrn_reflns_theta_min 3.074
_exptl_absorpt_coefficient_mu 2.725
_exptl_absorpt_correction_T_max 0.7016
_exptl_absorpt_correction_T_min 0.6117
_exptl_absorpt_correction_type multi-scan
_exptl_absorpt_process_details 'REQAB (Rigaku, 1998)'
_exptl_crystal_colour Colorless
_exptl_crystal_density_diffrn 1.633
_exptl_crystal_density_method "'not measured'"
_exptl_crystal_description Prism
_exptl_crystal_F_000 1292
_exptl_crystal_size_max 0.2
_exptl_crystal_size_mid 0.18
_exptl_crystal_size_min 0.14
_refine_diff_density_max 1.901
_refine_diff_density_min -1.923
_refine_diff_density_rms 0.120
_refine_ls_extinction_method none
_refine_ls_goodness_of_fit_ref 1.047
_refine_ls_hydrogen_treatment mixed
_refine_ls_matrix_type full
_refine_ls_number_parameters 341
_refine_ls_number_reflns 4651
_refine_ls_number_restraints 4
_refine_ls_restrained_S_all 1.047
_refine_ls_R_factor_all 0.0464
_refine_ls_R_factor_gt 0.0404
_refine_ls_shift/su_max 0.002
_refine_ls_shift/su_mean 0.000
_refine_ls_structure_factor_coef Fsqd
_refine_ls_weighting_details 'w=1/[\s^2^(Fo^2^)+(0.0368P)^2^+18.2089P] where P=(Fo^2^+2Fc^2^)/3'
_refine_ls_weighting_scheme calc
_refine_ls_wR_factor_gt 0.0967
_refine_ls_wR_factor_ref 0.1025
_reflns_Friedel_coverage 0.000
_reflns_number_gt 4141
_reflns_number_total 4651
_reflns_threshold_expression 'I > 2\s(I)'
_cod_data_source_file c8nj01355a2.cif
_cod_data_source_block 5
_cod_depositor_comments 'Adding full bibliography for 7057395--7057405.cif.'
_cod_original_cell_volume 2640.8(5)
_cod_database_code 7057397
_shelx_shelxl_version_number 2014/8
_shelx_space_group_comment
;
The symmetry employed for this shelxl refinement is uniquely defined
by the following loop, which should always be used as a source of
symmetry information in preference to the above space-group names.
They are only intended as comments.
;
_shelx_estimated_absorpt_t_max 0.702
_shelx_estimated_absorpt_t_min 0.612
_olex2_refinement_description
;
1. Fixed Uiso
 At 1.2 times of:
  All C(H) groups, H3 of O3
 At 1.5 times of:
  All C(H,H,H) groups, H7A of O7, H6 of O6
2. Restrained distances
 O3-H3
 0.85 with sigma of 0.01
 O6-H6
 0.87 with sigma of 0.01
 C26-H6
 1.897889 with sigma of 0.02
 Tb1-H6
 2.955498 with sigma of 0.02
3. Others
 Fixed Sof: O7(0.5) H7A(0.5) C27(0.5) H27A(0.5) H27B(0.5) H27C(0.5)
4.a Aromatic/amide H refined with riding coordinates:
 C2(H2), C3(H3A), C4(H4), C5(H5), C7(H7), C11(H11), C12(H12), C13(H13),
 C14(H14), C15(H15), C18(H18), C21(H21), C22(H22), C23(H23), C24(H24), C25(H25)
4.b Fitted hexagon refined as free rotating group:
 C1(C2,C3,C4,C5,C6)
4.c Idealised Me refined as rotating group:
 C10(H10A,H10B,H10C), C26(H26A,H26B,H26C), C27(H27A,H27B,H27C)
4.d Idealised tetrahedral OH refined as rotating group:
 O7(H7A)
;
_olex2_submission_special_instructions 'No special instructions were received'

loop_
_space_group_symop_operation_xyz
'x, y, z'
'-x+1/2, y+1/2, -z+1/2'
'-x, -y, -z'
'x-1/2, -y-1/2, z-1/2'

loop_
_atom_site_label
_atom_site_type_symbol
_atom_site_fract_x
_atom_site_fract_y
_atom_site_fract_z
_atom_site_U_iso_or_equiv
_atom_site_adp_type
_atom_site_occupancy
_atom_site_site_symmetry_order
_atom_site_calc_flag
_atom_site_refinement_flags_posn
_atom_site_refinement_flags_occupancy
Tb1 Tb 0.88051(2) 0.61362(3) 0.96899(2) 0.03755(11) Uani 1 1 d D .
O1 O 0.7712(5) 0.8033(6) 0.9741(2) 0.0753(17) Uani 1 1 d . .
O2 O 1.0584(3) 0.6166(4) 0.99353(16) 0.0396(9) Uani 1 1 d . .
O3 O 1.3558(5) 0.5528(9) 0.9834(3) 0.092(2) Uani 1 1 d D .
H3 H 1.363(8) 0.458(2) 0.982(5) 0.111 Uiso 1 1 d DR .
O4 O 0.9601(3) 0.5389(4) 0.88239(15) 0.0356(8) Uani 1 1 d . .
O5 O 0.7582(3) 0.5649(5) 0.89504(17) 0.0455(10) Uani 1 1 d . .
O6 O 0.8979(3) 0.6621(5) 1.07628(16) 0.0442(10) Uani 1 1 d D .
H6 H 0.938(4) 0.602(5) 1.0977(8) 0.066 Uiso 1 1 d DR .
N1 N 0.9755(6) 0.8465(6) 0.9443(2) 0.066(2) Uani 1 1 d . .
N2 N 1.0815(6) 0.8426(7) 0.9455(2) 0.0633(17) Uani 1 1 d . .
N3 N 1.2526(5) 0.5684(7) 0.9856(2) 0.0566(15) Uani 1 1 d . .
C1 C 0.7611(5) 0.9245(5) 0.9336(2) 0.075(3) Uani 1 1 d . .
C2 C 0.6633(4) 0.9604(7) 0.9138(3) 0.105(4) Uani 1 1 d G .
H2 H 0.6083 0.9009 0.9256 0.126 Uiso 1 1 calc R .
C3 C 0.6459(4) 1.0833(8) 0.8766(3) 0.101(3) Uani 1 1 d G .
H3A H 0.5790 1.1078 0.8630 0.121 Uiso 1 1 calc R .
C4 C 0.7263(6) 1.1704(6) 0.8592(3) 0.100(3) Uani 1 1 d G .
H4 H 0.7144 1.2544 0.8338 0.120 Uiso 1 1 calc R .
C5 C 0.8242(5) 1.1345(6) 0.8791(3) 0.097(4) Uani 1 1 d G .
H5 H 0.8791 1.1940 0.8673 0.117 Uiso 1 1 calc R .
C6 C 0.8416(4) 1.0116(6) 0.9163(2) 0.077(3) Uani 1 1 d G .
C7 C 0.9406(8) 0.9746(8) 0.9275(3) 0.078(3) Uani 1 1 d . .
H7 H 0.9887 1.0517 0.9225 0.093 Uiso 1 1 calc R .
C8 C 1.1138(6) 0.7213(7) 0.9698(2) 0.0515(18) Uani 1 1 d . .
C9 C 1.2240(6) 0.6982(9) 0.9697(3) 0.062(2) Uani 1 1 d . .
C10 C 1.2916(8) 0.8208(12) 0.9497(4) 0.100(4) Uani 1 1 d . .
H10A H 1.3329 0.8573 0.9843 0.149 Uiso 1 1 calc GR .
H10B H 1.2506 0.9029 0.9328 0.149 Uiso 1 1 calc GR .
H10C H 1.3357 0.7824 0.9191 0.149 Uiso 1 1 calc GR .
C11 C 1.1068(4) 0.5965(7) 0.7968(3) 0.0406(13) Uani 1 1 d . .
H11 H 1.1133 0.6578 0.8316 0.049 Uiso 1 1 calc R .
C12 C 1.1859(5) 0.5870(8) 0.7580(3) 0.0510(16) Uani 1 1 d . .
H12 H 1.2455 0.6438 0.7658 0.061 Uiso 1 1 calc R .
C13 C 1.1781(5) 0.4949(9) 0.7081(3) 0.0561(18) Uani 1 1 d . .
H13 H 1.2321 0.4887 0.6816 0.067 Uiso 1 1 calc R .
C14 C 1.0912(5) 0.4119(10) 0.6969(3) 0.0581(19) Uani 1 1 d . .
H14 H 1.0864 0.3472 0.6630 0.070 Uiso 1 1 calc R .
C15 C 1.0111(4) 0.4228(8) 0.7348(3) 0.0480(16) Uani 1 1 d . .
H15 H 0.9515 0.3662 0.7267 0.058 Uiso 1 1 calc R .
C16 C 1.0183(4) 0.5166(7) 0.7846(2) 0.0347(12) Uani 1 1 d . .
C17 C 0.9336(4) 0.5320(6) 0.8261(2) 0.0319(11) Uani 1 1 d . .
C18 C 0.8351(4) 0.5379(7) 0.8029(2) 0.0385(13) Uani 1 1 d . .
H18 H 0.8240 0.5365 0.7605 0.046 Uiso 1 1 calc R .
C19 C 0.7505(4) 0.5459(7) 0.8389(3) 0.0393(13) Uani 1 1 d . .
C20 C 0.6460(4) 0.5253(7) 0.8120(3) 0.0439(14) Uani 1 1 d . .
C21 C 0.6265(5) 0.4728(9) 0.7541(3) 0.0550(18) Uani 1 1 d . .
H21 H 0.6808 0.4579 0.7282 0.066 Uiso 1 1 calc R .
C22 C 0.5288(5) 0.4417(10) 0.7334(4) 0.067(2) Uani 1 1 d . .
H22 H 0.5161 0.4073 0.6934 0.081 Uiso 1 1 calc R .
C23 C 0.4499(5) 0.4604(10) 0.7709(4) 0.073(2) Uani 1 1 d . .
H23 H 0.3831 0.4367 0.7570 0.088 Uiso 1 1 calc R .
C24 C 0.4679(5) 0.5135(9) 0.8283(4) 0.068(2) Uani 1 1 d . .
H24 H 0.4131 0.5289 0.8536 0.082 Uiso 1 1 calc R .
C25 C 0.5653(5) 0.5448(8) 0.8495(3) 0.0547(17) Uani 1 1 d . .
H25 H 0.5772 0.5794 0.8896 0.066 Uiso 1 1 calc R .
C26 C 0.8329(6) 0.7330(9) 1.1166(3) 0.0599(19) Uani 1 1 d D .
H26A H 0.8022 0.8213 1.0972 0.090 Uiso 1 1 calc GR .
H26B H 0.8718 0.7633 1.1530 0.090 Uiso 1 1 calc GR .
H26C H 0.7797 0.6631 1.1273 0.090 Uiso 1 1 calc GR .
O7 O 0.3954(6) 0.2869(10) 0.9945(4) 0.050(2) Uani 0.5 1 d . P
H7A H 0.3411 0.2438 1.0018 0.075 Uiso 0.5 1 calc GR P
C27 C 0.4425(9) 0.2111(15) 0.9493(6) 0.048(3) Uani 0.5 1 d . P
H27A H 0.5100 0.2528 0.9446 0.072 Uiso 0.5 1 calc GR P
H27B H 0.4025 0.2218 0.9114 0.072 Uiso 0.5 1 calc GR P
H27C H 0.4481 0.1050 0.9598 0.072 Uiso 0.5 1 calc GR P

loop_
_atom_site_aniso_label
_atom_site_aniso_U_11
_atom_site_aniso_U_22
_atom_site_aniso_U_33
_atom_site_aniso_U_23
_atom_site_aniso_U_13
_atom_site_aniso_U_12
Tb1 0.0602(2) 0.03136(16) 0.02108(15) -0.00363(10) 0.00177(11) -0.00291(13)
O1 0.109(4) 0.059(3) 0.056(3) -0.020(3) -0.026(3) 0.041(3)
O2 0.064(3) 0.033(2) 0.0221(18) -0.0009(15) 0.0011(17) -0.0154(19)
O3 0.065(4) 0.128(6) 0.086(4) -0.028(4) 0.039(3) -0.041(4)
O4 0.044(2) 0.040(2) 0.0232(17) -0.0041(16) -0.0016(15) -0.0050(17)
O5 0.043(2) 0.062(3) 0.032(2) -0.009(2) 0.0065(17) -0.004(2)
O6 0.059(3) 0.049(2) 0.0240(19) -0.0077(18) -0.0004(17) 0.007(2)
N1 0.150(7) 0.029(3) 0.017(2) 0.002(2) -0.019(3) -0.007(3)
N2 0.105(5) 0.051(3) 0.033(3) 0.003(3) -0.016(3) -0.027(4)
N3 0.066(4) 0.067(4) 0.038(3) -0.012(3) 0.018(3) -0.030(3)
C1 0.093(6) 0.078(6) 0.050(4) -0.027(4) -0.039(4) 0.036(5)
C2 0.128(9) 0.081(7) 0.100(8) -0.028(6) -0.053(7) 0.024(6)
C3 0.085(7) 0.115(9) 0.098(7) 0.022(7) -0.042(6) 0.013(6)
C4 0.128(9) 0.068(6) 0.102(8) -0.017(6) -0.039(7) 0.018(6)
C5 0.158(10) 0.053(5) 0.075(6) -0.001(4) -0.064(6) 0.010(5)
C6 0.137(8) 0.042(4) 0.049(4) -0.013(3) -0.030(5) -0.014(5)
C7 0.149(9) 0.044(4) 0.036(4) 0.001(3) -0.041(5) -0.010(5)
C8 0.097(5) 0.040(3) 0.018(3) -0.003(2) -0.001(3) -0.027(3)
C9 0.088(5) 0.070(5) 0.028(3) -0.008(3) 0.013(3) -0.040(4)
C10 0.129(9) 0.092(7) 0.080(6) 0.003(5) 0.034(6) -0.061(7)
C11 0.040(3) 0.046(3) 0.035(3) 0.002(3) -0.003(2) -0.007(3)
C12 0.036(3) 0.063(4) 0.054(4) 0.009(3) 0.002(3) -0.011(3)
C13 0.044(4) 0.088(5) 0.037(3) 0.008(3) 0.009(3) -0.004(4)
C14 0.046(4) 0.098(6) 0.030(3) -0.013(3) 0.004(3) -0.005(4)
C15 0.035(3) 0.078(5) 0.031(3) -0.011(3) -0.001(2) -0.012(3)
C16 0.035(3) 0.048(3) 0.021(2) 0.006(2) -0.003(2) -0.004(2)
C17 0.038(3) 0.034(3) 0.023(2) 0.000(2) 0.000(2) -0.006(2)
C18 0.036(3) 0.057(4) 0.022(2) -0.001(2) 0.000(2) -0.005(3)
C19 0.039(3) 0.043(3) 0.036(3) -0.004(3) 0.003(2) -0.002(3)
C20 0.039(3) 0.049(4) 0.044(3) -0.006(3) 0.003(3) 0.001(3)
C21 0.035(3) 0.083(5) 0.047(4) -0.013(4) 0.001(3) 0.003(3)
C22 0.039(4) 0.098(6) 0.064(5) -0.025(4) -0.006(3) 0.002(4)
C23 0.037(4) 0.086(6) 0.096(6) -0.032(5) -0.001(4) 0.001(4)
C24 0.039(4) 0.077(5) 0.090(6) -0.023(5) 0.017(4) 0.002(4)
C25 0.046(4) 0.058(4) 0.061(4) -0.014(3) 0.010(3) 0.001(3)
C26 0.084(5) 0.061(4) 0.036(3) -0.003(3) 0.007(3) 0.018(4)
O7 0.034(4) 0.053(5) 0.063(5) -0.014(4) 0.018(4) -0.017(4)
C27 0.031(6) 0.053(8) 0.060(8) -0.001(6) 0.014(5) -0.017(5)

loop_
_atom_type_symbol
_atom_type_description
_atom_type_scat_dispersion_real
_atom_type_scat_dispersion_imag
_atom_type_scat_source
C C 0.0033 0.0016 'International Tables Vol C Tables 4.2.6.8 and 6.1.1.4'
H H 0.0000 0.0000 'International Tables Vol C Tables 4.2.6.8 and 6.1.1.4'
N N 0.0061 0.0033 'International Tables Vol C Tables 4.2.6.8 and 6.1.1.4'
O O 0.0106 0.0060 'International Tables Vol C Tables 4.2.6.8 and 6.1.1.4'
Tb Tb -0.1723 4.1537 'International Tables Vol C Tables 4.2.6.8 and 6.1.1.4'

loop_
_geom_angle_atom_site_label_1
_geom_angle_atom_site_label_2
_geom_angle_atom_site_label_3
_geom_angle
_geom_angle_site_symmetry_1
_geom_angle_site_symmetry_3
O1 Tb1 Tb1 151.80(13) . 3_767
O1 Tb1 O2 149.25(19) . 3_767
O1 Tb1 O2 127.78(18) . .
O1 Tb1 O4 125.25(17) . .
O1 Tb1 O5 75.10(17) . .
O1 Tb1 O6 81.21(16) . .
O1 Tb1 N1 73.4(3) . .
O1 Tb1 N3 90.1(2) . 3_767
O2 Tb1 Tb1 33.85(10) 3_767 3_767
O2 Tb1 Tb1 33.15(9) . 3_767
O2 Tb1 O2 67.01(15) 3_767 .
O2 Tb1 O6 74.03(13) . .
O2 Tb1 O6 78.00(13) 3_767 .
O2 Tb1 N1 129.5(2) 3_767 .
O2 Tb1 N1 62.75(19) . .
O2 Tb1 N3 63.22(19) 3_767 3_767
O2 Tb1 N3 126.08(17) . 3_767
O4 Tb1 Tb1 75.89(9) . 3_767
O4 Tb1 O2 83.12(13) . 3_767
O4 Tb1 O2 73.42(13) . .
O4 Tb1 O6 146.71(14) . .
O4 Tb1 N1 78.88(17) . .
O4 Tb1 N3 118.30(16) . 3_767
O5 Tb1 Tb1 132.80(11) . 3_767
O5 Tb1 O2 107.95(15) . 3_767
O5 Tb1 O2 145.11(13) . .
O5 Tb1 O4 71.69(13) . .
O5 Tb1 O6 140.40(14) . .
O5 Tb1 N1 110.21(17) . .
O5 Tb1 N3 72.17(17) . 3_767
O6 Tb1 Tb1 73.14(10) . 3_767
O6 Tb1 N1 92.33(15) . .
O6 Tb1 N3 76.69(16) . 3_767
N1 Tb1 Tb1 95.81(17) . 3_767
N1 Tb1 N3 161.6(2) . 3_767
N3 Tb1 Tb1 95.09(16) 3_767 3_767
C1 O1 Tb1 126.3(4) . .
Tb1 O2 Tb1 112.99(15) 3_767 .
C8 O2 Tb1 118.6(4) . .
C8 O2 Tb1 125.1(4) . 3_767
N3 O3 H3 102(8) . .
C17 O4 Tb1 134.6(3) . .
C19 O5 Tb1 139.3(4) . .
Tb1 O6 H6 116.9(15) . .
C26 O6 Tb1 131.8(4) . .
C26 O6 H6 107.3(16) . .
N2 N1 Tb1 119.1(4) . .
C7 N1 Tb1 128.9(7) . .
C7 N1 N2 112.0(7) . .
C8 N2 N1 110.2(6) . .
O3 N3 Tb1 129.4(5) . 3_767
C9 N3 Tb1 118.4(5) . 3_767
C9 N3 O3 111.6(6) . .
C2 C1 O1 116.1(5) . .
C2 C1 C6 120.0 . .
C6 C1 O1 123.8(5) . .
C1 C2 H2 120.0 . .
C3 C2 C1 120.0 . .
C3 C2 H2 120.0 . .
C2 C3 H3A 120.0 . .
C2 C3 C4 120.0 . .
C4 C3 H3A 120.0 . .
C3 C4 H4 120.0 . .
C5 C4 C3 120.0 . .
C5 C4 H4 120.0 . .
C4 C5 H5 120.0 . .
C4 C5 C6 120.0 . .
C6 C5 H5 120.0 . .
C5 C6 C1 120.0 . .
C7 C6 C1 123.8(5) . .
C7 C6 C5 115.7(5) . .
N1 C7 C6 126.8(8) . .
N1 C7 H7 116.6 . .
C6 C7 H7 116.6 . .
O2 C8 C9 118.2(6) . .
N2 C8 O2 126.3(7) . .
N2 C8 C9 115.5(7) . .
N3 C9 C8 114.3(6) . .
N3 C9 C10 125.3(9) . .
C8 C9 C10 120.3(8) . .
C9 C10 H10A 109.5 . .
C9 C10 H10B 109.5 . .
C9 C10 H10C 109.5 . .
H10A C10 H10B 109.5 . .
H10A C10 H10C 109.5 . .
H10B C10 H10C 109.5 . .
C12 C11 H11 120.0 . .
C12 C11 C16 120.1(6) . .
C16 C11 H11 120.0 . .
C11 C12 H12 119.9 . .
C13 C12 C11 120.3(6) . .
C13 C12 H12 119.9 . .
C12 C13 H13 120.1 . .
C12 C13 C14 119.8(6) . .
C14 C13 H13 120.1 . .
C13 C14 H14 119.8 . .
C13 C14 C15 120.3(6) . .
C15 C14 H14 119.8 . .
C14 C15 H15 120.0 . .
C14 C15 C16 120.0(6) . .
C16 C15 H15 120.0 . .
C11 C16 C17 119.0(5) . .
C15 C16 C11 119.5(5) . .
C15 C16 C17 121.5(5) . .
O4 C17 C16 115.2(5) . .
O4 C17 C18 125.0(5) . .
C18 C17 C16 119.8(4) . .
C17 C18 H18 118.2 . .
C17 C18 C19 123.5(5) . .
C19 C18 H18 118.2 . .
O5 C19 C18 122.6(5) . .
O5 C19 C20 116.4(5) . .
C18 C19 C20 120.9(5) . .
C21 C20 C19 123.0(5) . .
C21 C20 C25 118.8(6) . .
C25 C20 C19 117.8(6) . .
C20 C21 H21 119.7 . .
C22 C21 C20 120.6(6) . .
C22 C21 H21 119.7 . .
C21 C22 H22 120.0 . .
C23 C22 C21 120.1(7) . .
C23 C22 H22 120.0 . .
C22 C23 H23 120.0 . .
C24 C23 C22 120.0(7) . .
C24 C23 H23 120.0 . .
C23 C24 H24 119.7 . .
C23 C24 C25 120.6(7) . .
C25 C24 H24 119.7 . .
C20 C25 H25 120.0 . .
C24 C25 C20 119.9(7) . .
C24 C25 H25 120.0 . .
O6 C26 H26A 109.5 . .
O6 C26 H26B 109.5 . .
O6 C26 H26C 109.5 . .
H26A C26 H26B 109.5 . .
H26A C26 H26C 109.5 . .
H26B C26 H26C 109.5 . .
C27 O7 H7A 109.5 . .
O7 C27 H27A 109.5 . .
O7 C27 H27B 109.5 . .
O7 C27 H27C 109.5 . .
H27A C27 H27B 109.5 . .
H27A C27 H27C 109.5 . .
H27B C27 H27C 109.5 . .

loop_
_geom_bond_atom_site_label_1
_geom_bond_atom_site_label_2
_geom_bond_distance
_geom_bond_site_symmetry_2
Tb1 Tb1 3.9628(7) 3_767
Tb1 O1 2.239(5) .
Tb1 O2 2.354(4) 3_767
Tb1 O2 2.398(4) .
Tb1 O4 2.337(4) .
Tb1 O5 2.300(4) .
Tb1 O6 2.428(4) .
Tb1 N1 2.510(6) .
Tb1 N3 2.637(5) 3_767
O1 C1 1.414(7) .
O2 Tb1 2.354(4) 3_767
O2 C8 1.316(7) .
O3 H3 0.853(10) .
O3 N3 1.379(9) .
O4 C17 1.286(6) .
O5 C19 1.261(7) .
O6 H6 0.877(10) .
O6 C26 1.422(7) .
N1 N2 1.406(10) .
N1 C7 1.285(9) .
N2 C8 1.279(9) .
N3 Tb1 2.637(5) 3_767
N3 C9 1.269(10) .
C1 C2 1.3900 .
C1 C6 1.3900 .
C2 H2 0.9500 .
C2 C3 1.3900 .
C3 H3A 0.9500 .
C3 C4 1.3900 .
C4 H4 0.9500 .
C4 C5 1.3900 .
C5 H5 0.9500 .
C5 C6 1.3900 .
C6 C7 1.367(11) .
C7 H7 0.9500 .
C8 C9 1.477(11) .
C9 C10 1.497(10) .
C10 H10A 0.9800 .
C10 H10B 0.9800 .
C10 H10C 0.9800 .
C11 H11 0.9500 .
C11 C12 1.390(9) .
C11 C16 1.391(8) .
C12 H12 0.9500 .
C12 C13 1.383(10) .
C13 H13 0.9500 .
C13 C14 1.384(10) .
C14 H14 0.9500 .
C14 C15 1.391(9) .
C15 H15 0.9500 .
C15 C16 1.391(8) .
C16 C17 1.493(7) .
C17 C18 1.384(8) .
C18 H18 0.9500 .
C18 C19 1.410(8) .
C19 C20 1.496(8) .
C20 C21 1.387(9) .
C20 C25 1.398(9) .
C21 H21 0.9500 .
C21 C22 1.384(9) .
C22 H22 0.9500 .
C22 C23 1.376(10) .
C23 H23 0.9500 .
C23 C24 1.374(11) .
C24 H24 0.9500 .
C24 C25 1.384(10) .
C25 H25 0.9500 .
C26 H26A 0.9800 .
C26 H26B 0.9800 .
C26 H26C 0.9800 .
O7 H7A 0.8400 .
O7 C27 1.386(15) .
C27 H27A 0.9800 .
C27 H27B 0.9800 .
C27 H27C 0.9800 .

loop_
_geom_hbond_atom_site_label_D
_geom_hbond_atom_site_label_H
_geom_hbond_atom_site_label_A
_geom_hbond_distance_DH
_geom_hbond_distance_HA
_geom_hbond_distance_DA
_geom_hbond_angle_DHA
_geom_hbond_site_symmetry_A
O3 H3 O7 0.853(10) 1.62(3) 2.449(13) 165(12) 1_655

loop_
_geom_torsion_atom_site_label_1
_geom_torsion_atom_site_label_2
_geom_torsion_atom_site_label_3
_geom_torsion_atom_site_label_4
_geom_torsion
_geom_torsion_site_symmetry_1
Tb1 O1 C1 C2 133.3(4) .
Tb1 O1 C1 C6 -50.6(6) .
Tb1 O2 C8 N2 175.0(4) 3_767
Tb1 O2 C8 N2 16.9(7) .
Tb1 O2 C8 C9 -3.9(7) 3_767
Tb1 O2 C8 C9 -162.0(4) .
Tb1 O4 C17 C16 163.7(4) .
Tb1 O4 C17 C18 -16.3(9) .
Tb1 O5 C19 C18 6.2(10) .
Tb1 O5 C19 C20 -176.3(4) .
Tb1 N1 N2 C8 -11.1(6) .
Tb1 N1 C7 C6 -3.6(11) .
Tb1 N3 C9 C8 -9.5(7) 3_767
Tb1 N3 C9 C10 172.7(6) 3_767
O1 C1 C2 C3 176.3(5) .
O1 C1 C6 C5 -176.0(5) .
O1 C1 C6 C7 12.2(7) .
O2 C8 C9 N3 9.0(8) .
O2 C8 C9 C10 -173.0(6) .
O3 N3 C9 C8 178.7(5) .
O3 N3 C9 C10 0.8(10) .
O4 C17 C18 C19 -2.8(10) .
O5 C19 C20 C21 -166.1(7) .
O5 C19 C20 C25 6.8(9) .
N1 N2 C8 O2 -3.4(8) .
N1 N2 C8 C9 175.5(5) .
N2 N1 C7 C6 173.6(6) .
N2 C8 C9 N3 -170.0(6) .
N2 C8 C9 C10 8.0(9) .
C1 C2 C3 C4 0.0 .
C1 C6 C7 N1 14.5(10) .
C2 C1 C6 C5 0.0 .
C2 C1 C6 C7 -171.8(6) .
C2 C3 C4 C5 0.0 .
C3 C4 C5 C6 0.0 .
C4 C5 C6 C1 0.0 .
C4 C5 C6 C7 172.4(6) .
C5 C6 C7 N1 -157.6(6) .
C6 C1 C2 C3 0.0 .
C7 N1 N2 C8 171.4(5) .
C11 C12 C13 C14 -0.1(11) .
C11 C16 C17 O4 -39.5(7) .
C11 C16 C17 C18 140.6(6) .
C12 C11 C16 C15 2.5(9) .
C12 C11 C16 C17 -178.4(5) .
C12 C13 C14 C15 1.3(11) .
C13 C14 C15 C16 -0.5(11) .
C14 C15 C16 C11 -1.3(10) .
C14 C15 C16 C17 179.5(6) .
C15 C16 C17 O4 139.7(6) .
C15 C16 C17 C18 -40.3(8) .
C16 C11 C12 C13 -1.7(10) .
C16 C17 C18 C19 177.2(6) .
C17 C18 C19 O5 8.0(10) .
C17 C18 C19 C20 -169.3(6) .
C18 C19 C20 C21 11.4(10) .
C18 C19 C20 C25 -175.7(6) .
C19 C20 C21 C22 173.5(7) .
C19 C20 C25 C24 -174.0(7) .
C20 C21 C22 C23 -1.1(14) .
C21 C20 C25 C24 -0.8(11) .
C21 C22 C23 C24 1.6(15) .
C22 C23 C24 C25 -1.7(14) .
C23 C24 C25 C20 1.3(13) .
C25 C20 C21 C22 0.7(12) .
